data_4331690
loop_
_publ_author_name
'McCormick, Theresa'
'Jia, Wen-Li'
'Wang, Suning'

_publ_section_title
;
 Phosphorescent Cu(I) Complexes of
 2-(2&#x2018;-pyridylbenzimidazolyl)benzene:&#x00A0; Impact of Phosphine
 Ancillary Ligands on Electronic and Photophysical Properties of the Cu(I)
 Complexes
;
_journal_issue 1
_journal_name_full 'Inorganic Chemistry'
_journal_page_first 147
_journal_page_last 155
_journal_paper_doi 10.1021/ic051412h
_journal_volume 45
_journal_year 2006
_chemical_formula_sum 'C44.5 H38 B Cl Cu F4 N3 P2'
_chemical_formula_weight 862.52
_chemical_name_common TM14/0.5CH2Cl2
_chemical_name_systematic
; 
 ? 
;
_space_group_IT_number 14
_symmetry_cell_setting monoclinic
_symmetry_space_group_name_Hall '-P 2yn'
_symmetry_space_group_name_H-M 'P 1 21/n 1'
_atom_sites_solution_hydrogens geom
_atom_sites_solution_primary direct
_atom_sites_solution_secondary difmap
_audit_creation_method SHELXL-97
_cell_angle_alpha 90.00
_cell_angle_beta 109.314(4)
_cell_angle_gamma 90.00
_cell_formula_units_Z 4
_cell_length_a 15.919(4)
_cell_length_b 15.664(3)
_cell_length_c 17.884(4)
_cell_measurement_temperature 571(2)
_cell_volume 4208.5(16)
_computing_cell_refinement 'Bruker XSCANS'
_computing_data_collection 'Bruker XSCANS'
_computing_data_reduction 'Bruker SHELXTL'
_computing_molecular_graphics 'Bruker SHELXTL'
_computing_publication_material 'Bruker SHELXTL'
_computing_structure_refinement 'SHELXL-97 (Sheldrick, 1997)'
_computing_structure_solution 'SHELXS-97 (Sheldrick, 1990)'
_diffrn_ambient_temperature 571(2)
_diffrn_measured_fraction_theta_full 0.917
_diffrn_measured_fraction_theta_max 0.917
_diffrn_measurement_device_type 'Bruker P4'
_diffrn_measurement_method '\w scans'
_diffrn_radiation_monochromator graphite
_diffrn_radiation_source 'fine-focus sealed tube'
_diffrn_radiation_type MoK\a
_diffrn_radiation_wavelength 0.71073
_diffrn_reflns_av_R_equivalents 0.0460
_diffrn_reflns_av_sigmaI/netI 0.0781
_diffrn_reflns_limit_h_max 20
_diffrn_reflns_limit_h_min -19
_diffrn_reflns_limit_k_max 20
_diffrn_reflns_limit_k_min -20
_diffrn_reflns_limit_l_max 22
_diffrn_reflns_limit_l_min -21
_diffrn_reflns_number 23568
_diffrn_reflns_theta_full 28.38
_diffrn_reflns_theta_max 28.38
_diffrn_reflns_theta_min 1.77
_exptl_absorpt_coefficient_mu 0.711
_exptl_absorpt_correction_T_max 1.000
_exptl_absorpt_correction_T_min 0.832
_exptl_absorpt_correction_type SADABS
_exptl_crystal_colour yellow
_exptl_crystal_density_diffrn 1.361
_exptl_crystal_density_method 'not measured'
_exptl_crystal_description block
_exptl_crystal_F_000 1772
_exptl_crystal_size_max .2
_exptl_crystal_size_mid .4
_exptl_crystal_size_min .5
_refine_diff_density_max 1.004
_refine_diff_density_min -0.520
_refine_diff_density_rms 0.075
_refine_ls_extinction_method none
_refine_ls_goodness_of_fit_ref 1.037
_refine_ls_hydrogen_treatment mixed
_refine_ls_matrix_type full
_refine_ls_number_parameters 526
_refine_ls_number_reflns 9664
_refine_ls_number_restraints 0
_refine_ls_restrained_S_all 1.037
_refine_ls_R_factor_all 0.1649
_refine_ls_R_factor_gt 0.0810
_refine_ls_shift/su_max 0.004
_refine_ls_shift/su_mean 0.001
_refine_ls_structure_factor_coef Fsqd
_refine_ls_weighting_details 'calc w=1/[\s^2^(Fo^2^)+(0.0860P)^2^+8.1000P] where P=(Fo^2^+2Fc^2^)/3'
_refine_ls_weighting_scheme calc
_refine_ls_wR_factor_gt 0.1974
_refine_ls_wR_factor_ref 0.2377
_reflns_number_gt 4708
_reflns_number_total 9664
_reflns_threshold_expression >2sigma(I)
_cod_data_source_file ic051412hsup2.cif
_cod_data_source_block tm14d
_cod_depositor_comments
;
The following automatic conversions were performed:

'_symmetry_cell_setting' value 'Monoclinic' changed to 'monoclinic'
according to /home/saulius/struct/CIF-dictionaries/cif_core.dic
dictionary named 'cif_core.dic' version 2.4.2 from 2011-04-26.

Automatic conversion script
Id: cif_fix_values 1891 2012-01-12 08:04:46Z andrius 
;
_cod_original_cell_volume 4208.6(16)
_cod_original_sg_symbol_H-M P2(1)/n
_cod_original_formula_sum 'C44.50 H38 B1 Cl1 Cu1 F4 N3 P2'
_cod_database_code 4331690

loop_
_symmetry_equiv_pos_as_xyz
'x, y, z'
'-x+1/2, y+1/2, -z+1/2'
'-x, -y, -z'
'x-1/2, -y-1/2, z-1/2'

loop_
_atom_site_label
_atom_site_type_symbol
_atom_site_fract_x
_atom_site_fract_y
_atom_site_fract_z
_atom_site_U_iso_or_equiv
_atom_site_adp_type
_atom_site_occupancy
_atom_site_symmetry_multiplicity
_atom_site_calc_flag
_atom_site_refinement_flags
Cu1 Cu 0.28269(5) 0.93038(5) 0.05647(4) 0.0557(2) Uani 1 1 d .
P1 P 0.23455(9) 0.92796(10) 0.16193(8) 0.0512(4) Uani 1 1 d .
P2 P 0.42597(9) 0.91826(9) 0.13446(8) 0.0472(4) Uani 1 1 d .
N1 N 0.2316(3) 0.8567(3) -0.0484(3) 0.0650(13) Uani 1 1 d .
N2 N 0.2299(3) 1.0237(3) -0.0222(3) 0.0634(13) Uani 1 1 d .
N3 N 0.1542(3) 1.0610(3) -0.1464(3) 0.0629(13) Uani 1 1 d .
C1 C 0.1112(4) 1.0578(4) -0.2322(3) 0.0685(17) Uani 1 1 d .
C2 C 0.1633(6) 1.0650(5) -0.2791(5) 0.097(3) Uani 1 1 d .
H2A H 0.2251 1.0668 -0.2577 0.117 Uiso 1 1 calc R
C3 C 0.1196(8) 1.0694(6) -0.3608(5) 0.117(3) Uani 1 1 d .
H3A H 0.1519 1.0776 -0.3950 0.141 Uiso 1 1 calc R
C4 C 0.0295(8) 1.0618(5) -0.3899(5) 0.104(3) Uani 1 1 d .
H4A H 0.0013 1.0662 -0.4444 0.125 Uiso 1 1 calc R
C5 C -0.0187(6) 1.0487(6) -0.3454(5) 0.100(3) Uani 1 1 d .
H5A H -0.0797 1.0398 -0.3679 0.120 Uiso 1 1 calc R
C6 C 0.0210(5) 1.0480(6) -0.2645(4) 0.098(3) Uani 1 1 d .
H6A H -0.0133 1.0409 -0.2318 0.118 Uiso 1 1 calc R
C8 C 0.2125(4) 1.1086(4) -0.0226(4) 0.0633(16) Uani 1 1 d .
C9 C 0.2340(4) 1.1673(4) 0.0384(4) 0.0660(17) Uani 1 1 d .
H9A H 0.2668 1.1525 0.0902 0.079 Uiso 1 1 calc R
C10 C 0.2035(5) 1.2496(5) 0.0174(4) 0.084(2) Uani 1 1 d .
H10A H 0.2155 1.2905 0.0572 0.101 Uiso 1 1 calc R
C11 C 0.1562(5) 1.2748(5) -0.0595(5) 0.091(2) Uani 1 1 d .
H11A H 0.1398 1.3317 -0.0704 0.109 Uiso 1 1 calc R
C12 C 0.1340(5) 1.2163(5) -0.1185(5) 0.082(2) Uani 1 1 d .
H12A H 0.1014 1.2321 -0.1701 0.098 Uiso 1 1 calc R
C13 C 0.1603(4) 1.1340(4) -0.1010(3) 0.0570(15) Uani 1 1 d .
C14 C 0.1930(3) 0.9935(3) -0.0962(3) 0.0466(12) Uani 1 1 d .
C15 C 0.1952(4) 0.9038(4) -0.1137(4) 0.0599(15) Uani 1 1 d .
C16 C 0.1595(4) 0.8659(4) -0.1855(3) 0.0624(16) Uani 1 1 d .
H16A H 0.1346 0.9003 -0.2297 0.075 Uiso 1 1 calc R
C17 C 0.1584(5) 0.7776(5) -0.1959(4) 0.079(2) Uani 1 1 d .
H17A H 0.1338 0.7529 -0.2456 0.095 Uiso 1 1 calc R
C18 C 0.1968(4) 0.7267(5) -0.1264(4) 0.0722(18) Uani 1 1 d .
H18A H 0.1976 0.6674 -0.1288 0.087 Uiso 1 1 calc R
C19 C 0.2323(4) 0.7698(4) -0.0562(4) 0.0648(16) Uani 1 1 d .
H19A H 0.2587 0.7377 -0.0107 0.078 Uiso 1 1 calc R
C20 C 0.4124(4) 0.8880(4) 0.2297(3) 0.0558(14) Uani 1 1 d .
H20A H 0.3968 0.8281 0.2284 0.067 Uiso 1 1 calc R
H20B H 0.4682 0.8965 0.2723 0.067 Uiso 1 1 calc R
C21 C 0.3394(4) 0.9420(4) 0.2451(3) 0.0585(15) Uani 1 1 d .
H21A H 0.3566 1.0017 0.2499 0.070 Uiso 1 1 calc R
H21B H 0.3313 0.9243 0.2942 0.070 Uiso 1 1 calc R
C22 C 0.1647(4) 1.0177(4) 0.1699(4) 0.0610(15) Uani 1 1 d .
C23 C 0.1811(5) 1.0669(5) 0.2369(5) 0.091(2) Uani 1 1 d .
H23A H 0.2284 1.0536 0.2823 0.109 Uiso 1 1 calc R
C24 C 0.1268(7) 1.1369(6) 0.2366(8) 0.129(4) Uani 1 1 d .
H24A H 0.1385 1.1707 0.2817 0.155 Uiso 1 1 calc R
C25 C 0.0578(7) 1.1556(6) 0.1715(9) 0.130(4) Uani 1 1 d .
H25A H 0.0215 1.2019 0.1723 0.156 Uiso 1 1 calc R
C26 C 0.0398(6) 1.1078(6) 0.1040(7) 0.113(3) Uani 1 1 d .
H26A H -0.0078 1.1216 0.0590 0.136 Uiso 1 1 calc R
C27 C 0.0938(5) 1.0385(5) 0.1041(5) 0.079(2) Uani 1 1 d .
H27A H 0.0818 1.0054 0.0586 0.095 Uiso 1 1 calc R
C28 C 0.1818(4) 0.8360(4) 0.1900(4) 0.0554(14) Uani 1 1 d .
C29 C 0.1552(5) 0.7690(5) 0.1378(5) 0.084(2) Uani 1 1 d .
H29A H 0.1663 0.7695 0.0900 0.101 Uiso 1 1 calc R
C30 C 0.1105(6) 0.6994(6) 0.1581(7) 0.116(3) Uani 1 1 d .
H30A H 0.0926 0.6536 0.1235 0.139 Uiso 1 1 calc R
C31 C 0.0934(6) 0.6987(6) 0.2282(7) 0.101(3) Uani 1 1 d .
H31A H 0.0627 0.6531 0.2403 0.121 Uiso 1 1 calc R
C32 C 0.1208(5) 0.7640(6) 0.2799(6) 0.094(2) Uani 1 1 d .
H32A H 0.1103 0.7629 0.3280 0.113 Uiso 1 1 calc R
C33 C 0.1645(5) 0.8322(5) 0.2607(4) 0.0752(19) Uani 1 1 d .
H33A H 0.1828 0.8771 0.2965 0.090 Uiso 1 1 calc R
C34 C 0.4991(4) 1.0120(3) 0.1575(3) 0.0524(14) Uani 1 1 d .
C35 C 0.4833(5) 1.0762(4) 0.1007(4) 0.0716(18) Uani 1 1 d .
H35A H 0.4359 1.0715 0.0536 0.086 Uiso 1 1 calc R
C36 C 0.5378(6) 1.1463(5) 0.1145(5) 0.093(2) Uani 1 1 d .
H36A H 0.5270 1.1884 0.0758 0.111 Uiso 1 1 calc R
C37 C 0.6069(5) 1.1564(5) 0.1825(5) 0.085(2) Uani 1 1 d .
H37A H 0.6431 1.2045 0.1902 0.102 Uiso 1 1 calc R
C38 C 0.6230(5) 1.0939(5) 0.2407(5) 0.086(2) Uani 1 1 d .
H38A H 0.6695 1.1005 0.2882 0.103 Uiso 1 1 calc R
C39 C 0.5693(4) 1.0212(4) 0.2280(4) 0.0693(17) Uani 1 1 d .
H39A H 0.5806 0.9790 0.2667 0.083 Uiso 1 1 calc R
C40 C 0.4947(4) 0.8319(4) 0.1164(3) 0.0493(13) Uani 1 1 d .
C41 C 0.4585(4) 0.7499(4) 0.1053(4) 0.0636(16) Uani 1 1 d .
H41A H 0.4025 0.7404 0.1092 0.076 Uiso 1 1 calc R
C42 C 0.5052(5) 0.6831(4) 0.0884(4) 0.078(2) Uani 1 1 d .
H42A H 0.4808 0.6286 0.0816 0.094 Uiso 1 1 calc R
C43 C 0.5872(6) 0.6960(5) 0.0817(4) 0.088(2) Uani 1 1 d .
H43A H 0.6186 0.6503 0.0708 0.106 Uiso 1 1 calc R
C44 C 0.6231(5) 0.7765(5) 0.0909(4) 0.0748(19) Uani 1 1 d .
H44A H 0.6784 0.7853 0.0850 0.090 Uiso 1 1 calc R
C45 C 0.5776(4) 0.8455(4) 0.1092(3) 0.0592(15) Uani 1 1 d .
H45A H 0.6027 0.8997 0.1164 0.071 Uiso 1 1 calc R
F1 F 0.3084(9) 0.4757(12) 0.0001(7) 0.325(8) Uani 1 1 d .
F1A F 0.2043(15) 0.5904(14) 0.0342(12) 0.231(8) Uiso 0.50 1 d P
F2 F 0.3037(9) 0.5887(6) 0.0351(8) 0.134(5) Uani 0.50 1 d P
F3 F 0.1896(5) 0.5196(5) -0.0609(4) 0.189(3) Uani 1 1 d .
F3A F 0.236(2) 0.4747(17) 0.0674(16) 0.212(18) Uani 0.50 1 d P
F4 F 0.2245(19) 0.4695(17) 0.0674(19) 0.162(11) Uiso 0.50 1 d P
C46 C -0.006(3) 0.463(2) 0.014(3) 0.192(15) Uiso 0.50 1 d P
Cl1 Cl 0.0057(7) 0.5033(8) 0.0708(7) 0.279(7) Uani 0.50 1 d P
Cl2 Cl 0.0104(5) 0.3630(5) 0.0487(4) 0.174(3) Uani 0.50 1 d P
B1 B 0.2516(10) 0.5318(17) 0.0161(10) 0.167(8) Uani 1 1 d .

loop_
_atom_site_aniso_label
_atom_site_aniso_U_11
_atom_site_aniso_U_22
_atom_site_aniso_U_33
_atom_site_aniso_U_23
_atom_site_aniso_U_13
_atom_site_aniso_U_12
Cu1 0.0574(4) 0.0637(5) 0.0429(4) 0.0084(3) 0.0123(3) 0.0071(4)
P1 0.0495(8) 0.0550(9) 0.0510(8) 0.0025(7) 0.0190(6) 0.0029(7)
P2 0.0471(7) 0.0485(9) 0.0465(7) 0.0060(6) 0.0162(6) 0.0042(6)
N1 0.068(3) 0.066(4) 0.065(3) 0.011(3) 0.027(3) 0.006(3)
N2 0.066(3) 0.061(3) 0.060(3) 0.007(3) 0.017(3) 0.004(3)
N3 0.061(3) 0.064(3) 0.061(3) 0.002(3) 0.018(2) 0.004(3)
C1 0.066(4) 0.088(5) 0.050(3) 0.022(3) 0.017(3) 0.004(3)
C2 0.092(5) 0.127(7) 0.083(5) -0.013(5) 0.042(4) -0.037(5)
C3 0.163(10) 0.134(8) 0.076(6) 0.009(5) 0.067(6) -0.041(7)
C4 0.153(9) 0.095(6) 0.052(4) 0.016(4) 0.016(5) -0.008(6)
C5 0.088(6) 0.120(7) 0.070(5) 0.005(5) -0.004(4) 0.012(5)
C6 0.063(4) 0.152(8) 0.071(5) 0.023(5) 0.011(4) 0.000(5)
C8 0.072(4) 0.048(4) 0.076(4) 0.000(3) 0.033(3) -0.001(3)
C9 0.081(4) 0.054(4) 0.062(4) -0.010(3) 0.021(3) -0.007(3)
C10 0.114(6) 0.065(5) 0.076(5) -0.002(4) 0.034(4) 0.024(4)
C11 0.103(6) 0.067(5) 0.104(6) 0.007(5) 0.035(5) 0.024(4)
C12 0.075(5) 0.066(5) 0.099(5) 0.004(4) 0.022(4) 0.020(4)
C13 0.075(4) 0.045(4) 0.054(3) 0.003(3) 0.025(3) 0.009(3)
C14 0.052(3) 0.042(3) 0.042(3) 0.002(2) 0.010(2) 0.007(2)
C15 0.049(3) 0.061(4) 0.069(4) 0.000(3) 0.019(3) 0.001(3)
C16 0.065(4) 0.058(4) 0.055(3) -0.007(3) 0.006(3) 0.001(3)
C17 0.078(5) 0.080(5) 0.080(5) -0.025(4) 0.025(4) -0.008(4)
C18 0.074(4) 0.069(5) 0.068(4) -0.009(3) 0.015(3) 0.002(4)
C19 0.083(4) 0.046(4) 0.064(4) 0.001(3) 0.024(3) 0.008(3)
C20 0.055(3) 0.064(4) 0.047(3) 0.007(3) 0.015(3) 0.004(3)
C21 0.051(3) 0.074(4) 0.050(3) -0.004(3) 0.017(3) -0.001(3)
C22 0.055(4) 0.055(4) 0.083(4) 0.000(3) 0.037(3) 0.001(3)
C23 0.078(5) 0.089(6) 0.112(6) -0.029(5) 0.041(4) 0.008(4)
C24 0.108(8) 0.102(8) 0.187(11) -0.050(7) 0.064(8) 0.007(6)
C25 0.090(7) 0.082(7) 0.236(14) -0.027(8) 0.078(9) 0.013(5)
C26 0.074(5) 0.091(7) 0.175(10) 0.030(7) 0.043(6) 0.025(5)
C27 0.068(4) 0.074(5) 0.096(5) 0.002(4) 0.027(4) 0.011(4)
C28 0.049(3) 0.051(4) 0.066(4) 0.001(3) 0.019(3) 0.001(3)
C29 0.089(5) 0.073(5) 0.092(5) -0.008(4) 0.031(4) -0.009(4)
C30 0.114(7) 0.071(6) 0.159(9) -0.034(6) 0.040(7) -0.028(5)
C31 0.088(6) 0.075(6) 0.145(8) 0.034(6) 0.047(6) 0.006(5)
C32 0.096(6) 0.081(6) 0.113(7) 0.026(5) 0.045(5) 0.006(5)
C33 0.088(5) 0.067(5) 0.078(5) 0.014(4) 0.038(4) 0.002(4)
C34 0.052(3) 0.043(3) 0.063(3) -0.001(3) 0.021(3) 0.006(3)
C35 0.082(4) 0.063(4) 0.067(4) 0.012(3) 0.022(3) -0.007(4)
C36 0.117(7) 0.069(5) 0.095(6) 0.011(4) 0.040(5) -0.015(5)
C37 0.092(6) 0.060(5) 0.114(6) -0.004(4) 0.048(5) -0.018(4)
C38 0.066(4) 0.086(6) 0.094(5) -0.030(5) 0.011(4) -0.005(4)
C39 0.062(4) 0.067(4) 0.071(4) -0.007(3) 0.013(3) 0.003(3)
C40 0.054(3) 0.052(3) 0.043(3) 0.003(2) 0.017(2) 0.003(3)
C41 0.064(4) 0.060(4) 0.072(4) -0.006(3) 0.029(3) -0.009(3)
C42 0.101(6) 0.049(4) 0.093(5) -0.008(3) 0.042(4) -0.003(4)
C43 0.100(6) 0.077(6) 0.095(5) -0.012(4) 0.041(5) 0.015(5)
C44 0.070(4) 0.079(5) 0.089(5) -0.010(4) 0.044(4) 0.002(4)
C45 0.064(4) 0.056(4) 0.064(4) 0.006(3) 0.031(3) -0.003(3)
F1 0.235(11) 0.52(2) 0.228(11) 0.099(13) 0.083(9) 0.116(14)
F2 0.123(9) 0.054(6) 0.197(12) 0.026(6) 0.013(8) -0.051(6)
F3 0.202(7) 0.209(8) 0.122(5) 0.014(5) 0.008(5) -0.021(6)
F3A 0.29(3) 0.173(18) 0.128(12) 0.076(11) 0.008(11) -0.140(18)
Cl1 0.223(9) 0.244(12) 0.258(12) 0.122(10) -0.073(8) -0.102(9)
Cl2 0.186(6) 0.212(8) 0.115(4) -0.015(5) 0.036(4) 0.019(6)
B1 0.089(9) 0.28(2) 0.138(12) 0.103(15) 0.044(9) 0.094(13)

loop_
_atom_type_symbol
_atom_type_description
_atom_type_scat_dispersion_real
_atom_type_scat_dispersion_imag
_atom_type_scat_source
C C 0.0033 0.0016 'International Tables Vol C Tables 4.2.6.8 and 6.1.1.4'
H H 0.0000 0.0000 'International Tables Vol C Tables 4.2.6.8 and 6.1.1.4'
B B 0.0013 0.0007 'International Tables Vol C Tables 4.2.6.8 and 6.1.1.4'
F F 0.0171 0.0103 'International Tables Vol C Tables 4.2.6.8 and 6.1.1.4'
P P 0.1023 0.0942 'International Tables Vol C Tables 4.2.6.8 and 6.1.1.4'
Cu Cu 0.3201 1.2651 'International Tables Vol C Tables 4.2.6.8 and 6.1.1.4'
N N 0.0061 0.0033 'International Tables Vol C Tables 4.2.6.8 and 6.1.1.4'
Cl Cl 0.1484 0.1585 'International Tables Vol C Tables 4.2.6.8 and 6.1.1.4'

loop_
_geom_angle_atom_site_label_1
_geom_angle_atom_site_label_2
_geom_angle_atom_site_label_3
_geom_angle
_geom_angle_site_symmetry_1
_geom_angle_site_symmetry_3
N2 Cu1 N1 80.1(2) . .
N2 Cu1 P2 126.69(15) . .
N1 Cu1 P2 120.98(14) . .
N2 Cu1 P1 114.71(15) . .
N1 Cu1 P1 126.32(14) . .
P2 Cu1 P1 92.02(6) . .
C28 P1 C22 103.9(3) . .
C28 P1 C21 104.4(3) . .
C22 P1 C21 104.9(3) . .
C28 P1 Cu1 124.0(2) . .
C22 P1 Cu1 115.8(2) . .
C21 P1 Cu1 101.80(18) . .
C34 P2 C40 105.0(3) . .
C34 P2 C20 104.9(3) . .
C40 P2 C20 103.4(3) . .
C34 P2 Cu1 120.61(18) . .
C40 P2 Cu1 119.58(18) . .
C20 P2 Cu1 100.91(18) . .
C15 N1 C19 118.4(5) . .
C15 N1 Cu1 113.5(4) . .
C19 N1 Cu1 128.1(4) . .
C14 N2 C8 108.5(5) . .
C14 N2 Cu1 112.3(4) . .
C8 N2 Cu1 138.8(4) . .
C13 N3 C14 108.6(5) . .
C13 N3 C1 124.1(5) . .
C14 N3 C1 127.2(5) . .
C2 C1 C6 121.0(7) . .
C2 C1 N3 118.3(6) . .
C6 C1 N3 120.7(6) . .
C1 C2 C3 116.9(8) . .
C4 C3 C2 119.7(8) . .
C5 C4 C3 122.9(8) . .
C4 C5 C6 119.3(8) . .
C1 C6 C5 119.8(8) . .
N2 C8 C9 130.6(6) . .
N2 C8 C13 109.2(5) . .
C9 C8 C13 120.1(6) . .
C8 C9 C10 115.6(6) . .
C9 C10 C11 124.1(7) . .
C12 C11 C10 119.7(7) . .
C11 C12 C13 118.8(7) . .
C12 C13 N3 133.7(6) . .
C12 C13 C8 121.6(6) . .
N3 C13 C8 104.5(5) . .
N2 C14 N3 108.9(5) . .
N2 C14 C15 121.5(5) . .
N3 C14 C15 129.6(5) . .
N1 C15 C16 120.5(6) . .
N1 C15 C14 112.5(5) . .
C16 C15 C14 126.8(6) . .
C15 C16 C17 122.8(6) . .
C16 C17 C18 117.0(6) . .
C19 C18 C17 116.7(6) . .
N1 C19 C18 124.5(6) . .
C21 C20 P2 110.5(4) . .
C20 C21 P1 109.0(4) . .
C27 C22 C23 118.6(6) . .
C27 C22 P1 117.8(5) . .
C23 C22 P1 123.7(5) . .
C22 C23 C24 119.9(8) . .
C25 C24 C23 120.2(10) . .
C24 C25 C26 121.2(9) . .
C25 C26 C27 118.7(9) . .
C22 C27 C26 121.4(8) . .
C29 C28 C33 118.6(6) . .
C29 C28 P1 118.9(5) . .
C33 C28 P1 122.4(5) . .
C28 C29 C30 118.9(8) . .
C31 C30 C29 120.8(8) . .
C32 C31 C30 120.2(8) . .
C31 C32 C33 119.5(8) . .
C32 C33 C28 122.0(7) . .
C39 C34 C35 119.0(6) . .
C39 C34 P2 123.2(5) . .
C35 C34 P2 117.8(5) . .
C36 C35 C34 119.8(7) . .
C37 C36 C35 122.3(7) . .
C36 C37 C38 119.0(7) . .
C37 C38 C39 120.1(7) . .
C34 C39 C38 119.9(7) . .
C45 C40 C41 119.3(5) . .
C45 C40 P2 123.0(4) . .
C41 C40 P2 117.6(4) . .
C42 C41 C40 120.4(6) . .
C43 C42 C41 120.6(7) . .
C42 C43 C44 119.9(7) . .
C43 C44 C45 120.7(6) . .
C40 C45 C44 119.1(6) . .
B1 F1A F2 47.6(14) . .
B1 F2 F1A 53.6(13) . .
Cl1 C46 C46 81(4) . 3_565
Cl1 C46 Cl1 127(3) . 3_565
C46 C46 Cl1 45(3) 3_565 3_565
Cl1 C46 Cl2 103(3) . .
C46 C46 Cl2 162(5) 3_565 .
Cl1 C46 Cl2 127(3) 3_565 .
C46 Cl1 C46 53(3) . 3_565
C46 Cl1 Cl2 46(2) . .
C46 Cl1 Cl2 98.4(18) 3_565 .
C46 Cl2 Cl1 30.1(15) . .
F2 B1 F1A 79(2) . .
F2 B1 F1 95.5(13) . .
F1A B1 F1 174(3) . .
F2 B1 F3A 125(2) . .
F1A B1 F3A 92(2) . .
F1 B1 F3A 90(2) . .
F2 B1 F3 125.2(15) . .
F1A B1 F3 93.6(12) . .
F1 B1 F3 90.4(16) . .
F3A B1 F3 110(2) . .
F2 B1 F4 129(2) . .
F1A B1 F4 89.9(16) . .
F1 B1 F4 93.1(18) . .
F3A B1 F4 6(2) . .
F3 B1 F4 105(2) . .

loop_
_geom_bond_atom_site_label_1
_geom_bond_atom_site_label_2
_geom_bond_distance
_geom_bond_site_symmetry_2
Cu1 N2 2.009(5) .
Cu1 N1 2.123(5) .
Cu1 P2 2.2538(16) .
Cu1 P1 2.2586(16) .
P1 C28 1.820(6) .
P1 C22 1.826(6) .
P1 C21 1.845(5) .
P2 C34 1.834(6) .
P2 C40 1.834(6) .
P2 C20 1.847(5) .
N1 C15 1.340(7) .
N1 C19 1.369(8) .
N2 C14 1.345(7) .
N2 C8 1.358(8) .
N3 C13 1.388(7) .
N3 C14 1.393(7) .
N3 C1 1.459(8) .
C1 C2 1.366(9) .
C1 C6 1.368(9) .
C2 C3 1.396(11) .
C3 C4 1.360(13) .
C4 C5 1.292(12) .
C5 C6 1.374(10) .
C8 C9 1.380(8) .
C8 C13 1.431(8) .
C9 C10 1.386(9) .
C10 C11 1.388(10) .
C11 C12 1.354(10) .
C12 C13 1.359(9) .
C14 C15 1.441(8) .
C15 C16 1.357(8) .
C16 C17 1.395(9) .
C17 C18 1.431(9) .
C18 C19 1.373(8) .
C20 C21 1.534(8) .
C22 C27 1.374(9) .
C22 C23 1.376(9) .
C23 C24 1.396(11) .
C24 C25 1.343(14) .
C25 C26 1.368(14) .
C26 C27 1.385(11) .
C28 C29 1.375(9) .
C28 C33 1.382(9) .
C29 C30 1.413(11) .
C30 C31 1.369(12) .
C31 C32 1.350(12) .
C32 C33 1.379(10) .
C34 C39 1.388(8) .
C34 C35 1.392(8) .
C35 C36 1.371(9) .
C36 C37 1.352(11) .
C37 C38 1.390(10) .
C38 C39 1.396(9) .
C40 C45 1.384(8) .
C40 C41 1.394(8) .
C41 C42 1.373(9) .
C42 C43 1.365(10) .
C43 C44 1.372(10) .
C44 C45 1.399(9) .
F1 B1 1.36(2) .
F1A B1 1.30(3) .
F1A F2 1.58(2) .
F2 B1 1.19(2) .
F3 B1 1.417(19) .
F3A B1 1.37(3) .
F4 B1 1.50(3) .
C46 Cl1 1.15(4) .
C46 C46 1.31(8) 3_565
C46 Cl1 1.61(4) 3_565
C46 Cl2 1.67(4) .
Cl1 C46 1.61(4) 3_565
Cl1 Cl2 2.238(17) .
